data_7714630
loop_
_publ_author_name
'Lamprecht, Anna'
'Arrowsmith, Merle'
'Dietz, Maximilian'
'Fuchs, Sonja'
'Rempel, Anna'
'H&#xe4;rterich, Marcel'
'Braunschweig, Holger'

_publ_section_title
;
 Synthesis, reduction and C-H activation chemistry of azaborinines with
 redox-active organoboryl substituents.
;
_journal_issue 3
_journal_name_full 'Dalton transactions (Cambridge, England : 2003)'
_journal_page_first 1004
_journal_page_last 1013
_journal_paper_doi 10.1039/d3dt03826b
_journal_volume 53
_journal_year 2024
_chemical_formula_moiety 'C62 H45 B2 N, C6 H6'
_chemical_formula_sum 'C68 H51 B2 N'
_chemical_formula_weight 903.71
_space_group_crystal_system monoclinic
_space_group_IT_number 14
_space_group_name_Hall '-P 2ybc'
_space_group_name_H-M_alt 'P 1 21/c 1'
_atom_sites_solution_hydrogens geom
_atom_sites_solution_primary dual
_atom_sites_solution_secondary difmap
_audit_creation_method 'CIF-fill 1.2s (K.Radacki 2005-21)'
_audit_update_record
;
2023-10-13 deposited with the CCDC.	2023-12-06 downloaded from the CCDC.
;
_cell_angle_alpha 90
_cell_angle_beta 103.8450(10)
_cell_angle_gamma 90
_cell_formula_units_Z 4
_cell_length_a 13.6357(2)
_cell_length_b 15.1081(2)
_cell_length_c 25.2435(3)
_cell_measurement_reflns_used 18669
_cell_measurement_temperature 100(2)
_cell_measurement_theta_max 75.6670
_cell_measurement_theta_min 3.3440
_cell_volume 5049.31(12)
_computing_cell_refinement 'CrysAlisPro 1.171.41.73a (Rigaku OD, 2020)'
_computing_data_collection 'BIS 2011.8 / APEX2 ver. 2014.9 (Bruker AXS)'
_computing_data_reduction 'CrysAlisPro 1.171.41.73a (Rigaku OD, 2020)'
_computing_molecular_graphics 'ShelXLe (Huebschle et all, 2011)'
_computing_publication_material 'SHELXL-2014/7 (Sheldrick, 2014)'
_computing_structure_refinement 'SHELXL-2014/7 (Sheldrick, 2014)'
_computing_structure_solution 'SHELXT (Sheldrick, 2014)'
_diffrn_ambient_environment N~2~
_diffrn_ambient_temperature 100.00(10)
_diffrn_detector HPA
_diffrn_detector_area_resol_mean 10.0
_diffrn_detector_type 'HyPix 6000'
_diffrn_measured_fraction_theta_full 0.996
_diffrn_measured_fraction_theta_max 0.991
_diffrn_measurement_details
;
 List of Runs (angles in degrees, time in seconds):
 
   # Type    Start    End  Width  t~exp~   \w     \q     \k     \f   Frames
 --------------------------------------------------------------------------
   1  \w   -110.00 -53.00   0.50    0.67    --  -47.21-160.00  25.00  114
   2  \w    -32.00  -4.00   0.50    0.67    --  -47.21 117.00 -95.00   56
   3  \w     30.00  78.00   0.50    0.67    --   47.21-117.00 176.00   96
   4  \w     70.00  95.00   0.50    0.67    --   47.21 160.00  55.00   50
   5  \w     59.00  84.00   0.50    0.67    --   47.21-160.00  25.00   50
   6  \w    -77.00 -52.00   0.50    2.67    --  -91.75 117.00 -95.00   50
   7  \w   -111.00 -85.00   0.50    2.67    --  -91.75-160.00  25.00   52
   8  \w   -161.00 -75.00   0.50    2.67    --  -91.75-117.00 176.00  172
   9  \w    103.00 137.00   0.50    2.67    --  106.98-160.00  25.00   68
  10  \w     92.00 117.00   0.50    2.67    --  106.98 160.00  55.00   50
  11  \w    122.00 147.00   0.50    2.67    --  106.98 117.00 -95.00   50
  12  \w     48.00 113.00   0.50    2.67    --  106.98-117.00 176.00  130
  13  \w    -26.00  28.00   0.50    0.67    --  -47.21  19.00 -60.00  108
  14  \w   -119.00 -70.00   0.50    0.67    --  -47.21-125.00-120.00   98
  15  \w    -20.00  27.00   0.50    0.67    --  -47.21  19.00  30.00   94
  16  \w   -118.00 -71.00   0.50    0.67    --  -47.21-125.00  30.00   94
  17  \w    -47.00 -20.00   0.50    2.67    --  -91.75  45.00 -90.00   54
  18  \w    -48.00 -21.00   0.50    2.67    --  -91.75  45.00 -60.00   54
  19  \w    -49.00 -22.00   0.50    2.67    --  -91.75  45.00  60.00   54
  20  \w   -104.00 -79.00   0.50    2.67    --  -91.75 -30.00   0.00   50
  21  \w    -48.00 -22.00   0.50    2.67    --  -91.75  45.00  90.00   52
  22  \w    -46.00 -21.00   0.50    2.67    --  -91.75  45.00 120.00   50
  23  \w   -165.00-125.00   0.50    2.67    --  -91.75 -30.00   0.00   80
  24  \w    -66.00 -20.00   0.50    2.67    --  -91.75  61.00 120.00   92
  25  \w     38.00  98.00   0.50    2.67    --  106.98 -94.00-180.00  120
  26  \w     45.00  71.00   0.50    2.67    --  106.98 -61.00-120.00   52
  27  \w     36.00  63.00   0.50    2.67    --  106.98 -61.00-150.00   54
  28  \w     94.00 177.00   0.50    2.67    --  106.98  45.00  60.00  166
  29  \w    101.00 126.00   0.50    2.67    --  106.98  30.00  90.00   50
  30  \w     73.00 101.00   0.50    2.67    --  106.98 -77.00-180.00   56
  31  \w     35.00 112.00   0.50    2.67    --  106.98-125.00 -60.00  154
  32  \w     42.00  67.00   0.50    2.67    --  106.98 -77.00-180.00   50
  33  \w    140.00 165.00   0.50    2.67    --  106.98  30.00  90.00   50
  34  \w     35.00  67.00   0.50    2.67    --  106.98 -61.00-180.00   64

;
_diffrn_measurement_device 'four-circle diffractometer'
_diffrn_measurement_device_type 'Rigaku XtaLAB Synergy-S'
_diffrn_measurement_method '\w scans'
_diffrn_radiation_monochromator 'multi-layer mirror'
_diffrn_radiation_type CuK\a
_diffrn_radiation_wavelength 1.54184
_diffrn_reflns_av_R_equivalents 0.0382
_diffrn_reflns_av_unetI/netI 0.0323
_diffrn_reflns_Laue_measured_fraction_full 0.996
_diffrn_reflns_Laue_measured_fraction_max 0.991
_diffrn_reflns_limit_h_max 16
_diffrn_reflns_limit_h_min -16
_diffrn_reflns_limit_k_max 18
_diffrn_reflns_limit_k_min -18
_diffrn_reflns_limit_l_max 30
_diffrn_reflns_limit_l_min -21
_diffrn_reflns_number 42973
_diffrn_reflns_point_group_measured_fraction_full 0.996
_diffrn_reflns_point_group_measured_fraction_max 0.991
_diffrn_reflns_theta_full 67.684
_diffrn_reflns_theta_max 70.076
_diffrn_reflns_theta_min 3.338
_diffrn_source 'micro-focus sealed X-ray tube'
_diffrn_source_type 'PhotonJet X-ray Source'
_exptl_absorpt_coefficient_mu 0.507
_exptl_absorpt_correction_T_max 1.00000
_exptl_absorpt_correction_T_min 0.72191
_exptl_absorpt_correction_type multi-scan
_exptl_absorpt_process_details
;
 CrysAlisPro 1.171.41.73a (Rigaku Oxford Diffraction, 2020) Empirical 
absorption correction using spherical harmonics, implemented in SCALE3 ABSPACK 
scaling algorithm.
;
_exptl_crystal_colour 'clear colourless'
_exptl_crystal_density_diffrn 1.189
_exptl_crystal_description block
_exptl_crystal_F_000 1904
_exptl_crystal_size_max 0.209
_exptl_crystal_size_mid 0.190
_exptl_crystal_size_min 0.076
_refine_diff_density_max 0.244
_refine_diff_density_min -0.198
_refine_diff_density_rms 0.036
_refine_ls_extinction_method none
_refine_ls_goodness_of_fit_ref 1.018
_refine_ls_hydrogen_treatment constr
_refine_ls_matrix_type full
_refine_ls_number_parameters 640
_refine_ls_number_reflns 9513
_refine_ls_number_restraints 0
_refine_ls_restrained_S_all 1.018
_refine_ls_R_factor_all 0.0523
_refine_ls_R_factor_gt 0.0426
_refine_ls_shift/su_max 0.001
_refine_ls_shift/su_mean 0.000
_refine_ls_structure_factor_coef Fsqd
_refine_ls_weighting_details 'w=1/[\s^2^(Fo^2^)+(0.0413P)^2^+1.9188P] where P=(Fo^2^+2Fc^2^)/3'
_refine_ls_weighting_scheme calc
_refine_ls_wR_factor_gt 0.0958
_refine_ls_wR_factor_ref 0.1005
_reflns_Friedel_coverage 0.000
_reflns_number_gt 8174
_reflns_number_total 9513
_reflns_threshold_expression 'I > 2\s(I)'
_cod_data_source_file d3dt03826b2.cif
_cod_data_source_block test_a_CCDC1
_cod_depositor_comments 'Adding full bibliography for 7714624--7714631.cif.'
_cod_original_sg_symbol_H-M 'P 21/c'
_cod_database_code 7714630
_shelx_shelxl_version_number 2014/7
_shelx_space_group_comment
;
The symmetry employed for this shelxl refinement is uniquely defined
by the following loop, which should always be used as a source of
symmetry information in preference to the above space-group names.
They are only intended as comments.
;
_shelx_estimated_absorpt_t_min 0.901
_shelx_estimated_absorpt_t_max 0.961

loop_
_space_group_symop_operation_xyz
'x, y, z'
'-x, y+1/2, -z+1/2'
'-x, -y, -z'
'x, -y-1/2, z-1/2'

loop_
_atom_site_label
_atom_site_type_symbol
_atom_site_fract_x
_atom_site_fract_y
_atom_site_fract_z
_atom_site_U_iso_or_equiv
_atom_site_adp_type
_atom_site_occupancy
_atom_site_site_symmetry_order
_atom_site_calc_flag
_atom_site_refinement_flags_posn
_atom_site_refinement_flags_adp
_atom_site_refinement_flags_occupancy
_atom_site_disorder_assembly
_atom_site_disorder_group
B1_1 B 0.39547(11) 0.74909(10) 0.28195(6) 0.0215(3) Uani 1 1 d . . . . .
N1_1 N 0.49880(8) 0.76216(7) 0.27845(4) 0.0204(2) Uani 1 1 d . . . . .
C1_1 C 0.31392(9) 0.75784(9) 0.22866(5) 0.0224(3) Uani 1 1 d . . . . .
C2_1 C 0.34276(9) 0.77575(9) 0.18122(5) 0.0219(3) Uani 1 1 d . . . . .
C3_1 C 0.44683(9) 0.79803(9) 0.18230(5) 0.0210(3) Uani 1 1 d . . . . .
C4_1 C 0.52053(9) 0.79260(9) 0.22939(5) 0.0208(3) Uani 1 1 d . . . . .
C5_1 C 0.62620(9) 0.82624(9) 0.23654(5) 0.0211(3) Uani 1 1 d . . . . .
C6_1 C 0.64460(10) 0.90777(9) 0.21503(5) 0.0239(3) Uani 1 1 d . . . . .
H6_1 H 0.590538 0.938883 0.191749 0.029 Uiso 1 1 calc R U . . .
C7_1 C 0.74097(10) 0.94423(9) 0.22718(6) 0.0266(3) Uani 1 1 d . . . . .
H7_1 H 0.752666 0.999988 0.212406 0.032 Uiso 1 1 calc R U . . .
C8_1 C 0.81978(10) 0.89871(9) 0.26095(6) 0.0268(3) Uani 1 1 d . . . . .
H8_1 H 0.885627 0.923702 0.269740 0.032 Uiso 1 1 calc R U . . .
C9_1 C 0.80311(9) 0.81686(9) 0.28199(5) 0.0235(3) Uani 1 1 d . . . . .
H9_1 H 0.858051 0.785630 0.304474 0.028 Uiso 1 1 calc R U . . .
C10_1 C 0.70674(9) 0.77982(9) 0.27059(5) 0.0206(3) Uani 1 1 d . . . . .
C11_1 C 0.67905(9) 0.69375(9) 0.29530(5) 0.0207(3) Uani 1 1 d . . . . .
C12_1 C 0.75275(9) 0.66396(9) 0.34821(5) 0.0212(3) Uani 1 1 d . . . . .
C13_1 C 0.71795(9) 0.67873(9) 0.39311(5) 0.0214(3) Uani 1 1 d . . . . .
C14_1 C 0.61289(9) 0.72156(9) 0.38192(5) 0.0218(3) Uani 1 1 d . . . . .
H14_1 H 0.564467 0.681660 0.394482 0.026 Uiso 1 1 calc R U . . .
B2_1 B 0.58568(10) 0.72668(10) 0.31748(6) 0.0208(3) Uani 1 1 d . . . . .
C1_2 C 0.36830(9) 0.71827(9) 0.33645(5) 0.0218(3) Uani 1 1 d . . . . .
C2_2 C 0.37666(10) 0.63006(9) 0.35365(6) 0.0267(3) Uani 1 1 d . . . . .
H2_2 H 0.403538 0.587777 0.333101 0.032 Uiso 1 1 calc R U . . .
C3_2 C 0.34686(10) 0.60238(11) 0.39986(6) 0.0328(3) Uani 1 1 d . . . . .
H3_2 H 0.352882 0.541873 0.410370 0.039 Uiso 1 1 calc R U . . .
C4_2 C 0.30841(10) 0.66314(11) 0.43053(6) 0.0338(4) Uani 1 1 d . . . . .
H4_2 H 0.288836 0.644762 0.462497 0.041 Uiso 1 1 calc R U . . .
C5_2 C 0.29864(11) 0.75038(11) 0.41450(6) 0.0336(3) Uani 1 1 d . . . . .
H5_2 H 0.272109 0.792290 0.435429 0.040 Uiso 1 1 calc R U . . .
C6_2 C 0.32736(10) 0.77743(10) 0.36792(6) 0.0286(3) Uani 1 1 d . . . . .
H6_2 H 0.318984 0.837734 0.357113 0.034 Uiso 1 1 calc R U . . .
C1_3 C 0.20605(9) 0.73684(10) 0.22719(5) 0.0250(3) Uani 1 1 d . . . . .
C2_3 C 0.14864(11) 0.79541(11) 0.24974(7) 0.0348(3) Uani 1 1 d . . . . .
H2_3 H 0.178229 0.848694 0.266155 0.042 Uiso 1 1 calc R U . . .
C3_3 C 0.04843(11) 0.77665(13) 0.24845(7) 0.0443(4) Uani 1 1 d . . . . .
H3_3 H 0.009854 0.817349 0.263806 0.053 Uiso 1 1 calc R U . . .
C4_3 C 0.00457(11) 0.69956(13) 0.22510(7) 0.0435(4) Uani 1 1 d . . . . .
H4_3 H -0.064155 0.687209 0.224130 0.052 Uiso 1 1 calc R U . . .
C5_3 C 0.06092(11) 0.64016(12) 0.20306(7) 0.0396(4) Uani 1 1 d . . . . .
H5_3 H 0.031083 0.586619 0.187183 0.048 Uiso 1 1 calc R U . . .
C6_3 C 0.16126(10) 0.65871(10) 0.20410(6) 0.0310(3) Uani 1 1 d . . . . .
H6_3 H 0.199612 0.617607 0.188897 0.037 Uiso 1 1 calc R U . . .
C1_4 C 0.26863(9) 0.77089(9) 0.12696(5) 0.0241(3) Uani 1 1 d . . . . .
C2_4 C 0.18722(10) 0.82885(11) 0.11293(6) 0.0319(3) Uani 1 1 d . . . . .
H2_4 H 0.178786 0.873910 0.137713 0.038 Uiso 1 1 calc R U . . .
C3_4 C 0.11819(11) 0.82103(12) 0.06277(7) 0.0405(4) Uani 1 1 d . . . . .
H3_4 H 0.063722 0.861713 0.053044 0.049 Uiso 1 1 calc R U . . .
C4_4 C 0.12843(12) 0.75426(12) 0.02695(6) 0.0407(4) Uani 1 1 d . . . . .
H4_4 H 0.080301 0.748330 -0.006958 0.049 Uiso 1 1 calc R U . . .
C5_4 C 0.20868(11) 0.69638(11) 0.04060(6) 0.0352(4) Uani 1 1 d . . . . .
H5_4 H 0.215571 0.650225 0.016189 0.042 Uiso 1 1 calc R U . . .
C6_4 C 0.27931(10) 0.70542(10) 0.08989(6) 0.0279(3) Uani 1 1 d . . . . .
H6_4 H 0.335646 0.666531 0.098492 0.033 Uiso 1 1 calc R U . . .
C1_5 C 0.47278(10) 0.82706(10) 0.13070(5) 0.0251(3) Uani 1 1 d . . . . .
C2_5 C 0.42607(11) 0.89999(10) 0.10180(6) 0.0333(3) Uani 1 1 d . . . . .
H2_5 H 0.376511 0.932015 0.114721 0.040 Uiso 1 1 calc R U . . .
C3_5 C 0.45149(14) 0.92623(12) 0.05419(7) 0.0472(5) Uani 1 1 d . . . . .
H3_5 H 0.418933 0.975888 0.034451 0.057 Uiso 1 1 calc R U . . .
C4_5 C 0.52399(15) 0.88042(14) 0.03536(6) 0.0509(5) Uani 1 1 d . . . . .
H4_5 H 0.541436 0.898794 0.002805 0.061 Uiso 1 1 calc R U . . .
C5_5 C 0.57099(12) 0.80818(13) 0.06370(6) 0.0428(4) Uani 1 1 d . . . . .
H5_5 H 0.621352 0.777086 0.050915 0.051 Uiso 1 1 calc R U . . .
C6_5 C 0.54477(10) 0.78070(11) 0.11106(6) 0.0306(3) Uani 1 1 d . . . . .
H6_5 H 0.576206 0.730003 0.130081 0.037 Uiso 1 1 calc R U . . .
C1_6 C 0.64886(9) 0.62173(9) 0.25198(5) 0.0209(3) Uani 1 1 d . . . . .
C2_6 C 0.57990(10) 0.55679(10) 0.25790(6) 0.0290(3) Uani 1 1 d . . . . .
H2_6 H 0.556162 0.555056 0.290336 0.035 Uiso 1 1 calc R U . . .
C3_6 C 0.54536(11) 0.49493(10) 0.21762(7) 0.0352(3) Uani 1 1 d . . . . .
H3_6 H 0.497539 0.451736 0.222345 0.042 Uiso 1 1 calc R U . . .
C4_6 C 0.57991(11) 0.49531(10) 0.17029(6) 0.0326(3) Uani 1 1 d . . . . .
H4_6 H 0.555079 0.453519 0.142160 0.039 Uiso 1 1 calc R U . . .
C5_6 C 0.65112(11) 0.55751(10) 0.16465(6) 0.0320(3) Uani 1 1 d . . . . .
H5_6 H 0.676997 0.557183 0.132892 0.038 Uiso 1 1 calc R U . . .
C6_6 C 0.68501(10) 0.62018(9) 0.20478(6) 0.0263(3) Uani 1 1 d . . . . .
H6_6 H 0.733561 0.662734 0.200129 0.032 Uiso 1 1 calc R U . . .
C1_7 C 0.85447(9) 0.62699(9) 0.34870(5) 0.0226(3) Uani 1 1 d . . . . .
C2_7 C 0.86750(10) 0.55459(10) 0.31680(6) 0.0274(3) Uani 1 1 d . . . . .
H2_7 H 0.810064 0.525057 0.295362 0.033 Uiso 1 1 calc R U . . .
C3_7 C 0.96402(11) 0.52520(11) 0.31612(6) 0.0333(3) Uani 1 1 d . . . . .
H3_7 H 0.971973 0.475392 0.294558 0.040 Uiso 1 1 calc R U . . .
C4_7 C 1.04842(10) 0.56817(11) 0.34670(6) 0.0336(3) Uani 1 1 d . . . . .
H4_7 H 1.114117 0.549321 0.345112 0.040 Uiso 1 1 calc R U . . .
C5_7 C 1.03664(10) 0.63859(10) 0.37953(6) 0.0311(3) Uani 1 1 d . . . . .
H5_7 H 1.094396 0.667356 0.401215 0.037 Uiso 1 1 calc R U . . .
C6_7 C 0.94067(10) 0.66740(10) 0.38089(6) 0.0264(3) Uani 1 1 d . . . . .
H6_7 H 0.933375 0.715287 0.404039 0.032 Uiso 1 1 calc R U . . .
C1_8 C 0.76989(9) 0.65322(9) 0.44990(5) 0.0237(3) Uani 1 1 d . . . . .
C2_8 C 0.79405(11) 0.56502(10) 0.46251(6) 0.0326(3) Uani 1 1 d . . . . .
H2_8 H 0.779658 0.521706 0.434435 0.039 Uiso 1 1 calc R U . . .
C3_8 C 0.83893(12) 0.53954(11) 0.51561(7) 0.0406(4) Uani 1 1 d . . . . .
H3_8 H 0.854727 0.479027 0.523656 0.049 Uiso 1 1 calc R U . . .
C4_8 C 0.86067(11) 0.60186(12) 0.55675(6) 0.0382(4) Uani 1 1 d . . . . .
H4_8 H 0.890642 0.584227 0.593153 0.046 Uiso 1 1 calc R U . . .
C5_8 C 0.83877(11) 0.68968(12) 0.54485(6) 0.0358(4) Uani 1 1 d . . . . .
H5_8 H 0.854641 0.732749 0.573030 0.043 Uiso 1 1 calc R U . . .
C6_8 C 0.79360(10) 0.71553(11) 0.49187(6) 0.0301(3) Uani 1 1 d . . . . .
H6_8 H 0.778667 0.776252 0.484076 0.036 Uiso 1 1 calc R U . . .
C1_9 C 0.61408(9) 0.81235(9) 0.40805(5) 0.0231(3) Uani 1 1 d . . . . .
C2_9 C 0.67177(10) 0.88096(9) 0.39406(6) 0.0268(3) Uani 1 1 d . . . . .
H2_9 H 0.706923 0.871652 0.366277 0.032 Uiso 1 1 calc R U . . .
C3_9 C 0.67862(11) 0.96199(10) 0.41987(7) 0.0342(3) Uani 1 1 d . . . . .
H3_9 H 0.718029 1.007914 0.409677 0.041 Uiso 1 1 calc R U . . .
C4_9 C 0.62805(11) 0.97657(11) 0.46069(7) 0.0385(4) Uani 1 1 d . . . . .
H4_9 H 0.633692 1.031933 0.479017 0.046 Uiso 1 1 calc R U . . .
C5_9 C 0.56924(11) 0.90962(11) 0.47449(7) 0.0373(4) Uani 1 1 d . . . . .
H5_9 H 0.533877 0.919423 0.502139 0.045 Uiso 1 1 calc R U . . .
C6_9 C 0.56168(10) 0.82847(10) 0.44822(6) 0.0284(3) Uani 1 1 d . . . . .
H6_9 H 0.520398 0.783366 0.457678 0.034 Uiso 1 1 calc R U . . .
C1_10 C 0.04993(13) 0.06976(13) 0.43826(8) 0.0495(4) Uani 1 1 d . . . . .
H1_10 H 0.046625 0.126141 0.454405 0.059 Uiso 1 1 calc R U . . .
C2_10 C 0.13583(13) 0.04421(13) 0.42331(8) 0.0504(5) Uani 1 1 d . . . . .
H2_10 H 0.192861 0.082331 0.429638 0.060 Uiso 1 1 calc R U . . .
C3_10 C 0.13911(14) -0.03712(13) 0.39901(10) 0.0579(5) Uani 1 1 d . . . . .
H3_10 H 0.198144 -0.054330 0.387895 0.069 Uiso 1 1 calc R U . . .
C4_10 C 0.05777(14) -0.09353(12) 0.39073(8) 0.0483(4) Uani 1 1 d . . . . .
H4_10 H 0.060935 -0.149849 0.374482 0.058 Uiso 1 1 calc R U . . .
C5_10 C -0.02785(13) -0.06813(13) 0.40603(7) 0.0473(4) Uani 1 1 d . . . . .
H5_10 H -0.084440 -0.106708 0.400238 0.057 Uiso 1 1 calc R U . . .
C6_10 C -0.03183(14) 0.01319(14) 0.42977(8) 0.0541(5) Uani 1 1 d . . . . .
H6_10 H -0.091272 0.030614 0.440409 0.065 Uiso 1 1 calc R U . . .

loop_
_atom_site_aniso_label
_atom_site_aniso_U_11
_atom_site_aniso_U_22
_atom_site_aniso_U_33
_atom_site_aniso_U_23
_atom_site_aniso_U_13
_atom_site_aniso_U_12
B1_1 0.0186(7) 0.0191(7) 0.0279(7) -0.0020(6) 0.0075(6) 0.0016(6)
N1_1 0.0181(5) 0.0215(6) 0.0223(5) 0.0009(4) 0.0064(4) 0.0012(4)
C1_1 0.0181(6) 0.0216(7) 0.0280(7) 0.0007(5) 0.0063(5) 0.0030(5)
C2_1 0.0187(6) 0.0208(7) 0.0258(6) 0.0008(5) 0.0044(5) 0.0027(5)
C3_1 0.0187(6) 0.0193(7) 0.0256(6) 0.0014(5) 0.0061(5) 0.0014(5)
C4_1 0.0189(6) 0.0192(6) 0.0254(6) 0.0013(5) 0.0078(5) 0.0020(5)
C5_1 0.0183(6) 0.0237(7) 0.0223(6) -0.0010(5) 0.0068(5) 0.0007(5)
C6_1 0.0207(6) 0.0244(7) 0.0271(7) 0.0029(6) 0.0064(5) 0.0019(5)
C7_1 0.0247(7) 0.0242(7) 0.0327(7) 0.0037(6) 0.0100(6) -0.0017(6)
C8_1 0.0177(6) 0.0276(7) 0.0357(7) 0.0006(6) 0.0074(5) -0.0034(5)
C9_1 0.0170(6) 0.0255(7) 0.0280(7) 0.0002(6) 0.0057(5) 0.0022(5)
C10_1 0.0186(6) 0.0225(7) 0.0222(6) -0.0012(5) 0.0075(5) 0.0001(5)
C11_1 0.0162(6) 0.0216(7) 0.0246(6) 0.0015(5) 0.0055(5) 0.0005(5)
C12_1 0.0175(6) 0.0195(7) 0.0260(6) 0.0013(5) 0.0041(5) -0.0010(5)
C13_1 0.0167(6) 0.0210(7) 0.0259(6) 0.0010(5) 0.0040(5) -0.0016(5)
C14_1 0.0160(6) 0.0255(7) 0.0247(6) 0.0013(5) 0.0063(5) -0.0001(5)
B2_1 0.0169(6) 0.0185(7) 0.0277(7) -0.0001(6) 0.0066(6) -0.0029(5)
C1_2 0.0127(5) 0.0267(7) 0.0252(6) -0.0006(5) 0.0028(5) -0.0007(5)
C2_2 0.0208(6) 0.0260(7) 0.0332(7) 0.0009(6) 0.0064(5) -0.0004(5)
C3_2 0.0229(7) 0.0342(8) 0.0393(8) 0.0126(7) 0.0039(6) -0.0026(6)
C4_2 0.0198(6) 0.0539(10) 0.0285(7) 0.0104(7) 0.0070(6) -0.0026(6)
C5_2 0.0267(7) 0.0453(10) 0.0324(7) -0.0015(7) 0.0142(6) 0.0019(6)
C6_2 0.0247(7) 0.0291(8) 0.0344(7) 0.0010(6) 0.0119(6) 0.0025(6)
C1_3 0.0174(6) 0.0328(8) 0.0243(6) 0.0062(6) 0.0041(5) 0.0027(5)
C2_3 0.0230(7) 0.0386(9) 0.0447(9) 0.0014(7) 0.0115(6) 0.0036(6)
C3_3 0.0242(7) 0.0538(11) 0.0595(11) 0.0075(9) 0.0193(7) 0.0085(7)
C4_3 0.0171(7) 0.0576(11) 0.0562(10) 0.0174(9) 0.0094(7) -0.0021(7)
C5_3 0.0262(7) 0.0452(10) 0.0447(9) 0.0092(8) 0.0032(6) -0.0100(7)
C6_3 0.0238(7) 0.0350(8) 0.0338(7) 0.0035(6) 0.0061(6) -0.0018(6)
C1_4 0.0178(6) 0.0281(7) 0.0261(7) 0.0055(6) 0.0045(5) -0.0028(5)
C2_4 0.0226(7) 0.0378(9) 0.0351(8) 0.0064(7) 0.0065(6) 0.0034(6)
C3_4 0.0214(7) 0.0552(11) 0.0420(9) 0.0183(8) 0.0022(6) 0.0033(7)
C4_4 0.0294(8) 0.0618(11) 0.0267(7) 0.0103(8) -0.0015(6) -0.0143(8)
C5_4 0.0353(8) 0.0432(9) 0.0273(7) 0.0010(7) 0.0081(6) -0.0138(7)
C6_4 0.0250(7) 0.0314(8) 0.0280(7) 0.0032(6) 0.0081(6) -0.0046(6)
C1_5 0.0196(6) 0.0304(8) 0.0238(6) 0.0014(6) 0.0021(5) -0.0065(5)
C2_5 0.0311(7) 0.0326(8) 0.0312(7) 0.0063(6) -0.0024(6) -0.0068(6)
C3_5 0.0577(11) 0.0447(10) 0.0310(8) 0.0128(8) -0.0055(8) -0.0209(9)
C4_5 0.0612(11) 0.0657(13) 0.0250(8) 0.0057(8) 0.0092(8) -0.0333(10)
C5_5 0.0355(8) 0.0671(12) 0.0282(8) -0.0082(8) 0.0124(6) -0.0201(8)
C6_5 0.0236(7) 0.0421(9) 0.0259(7) -0.0010(6) 0.0058(5) -0.0047(6)
C1_6 0.0168(6) 0.0211(7) 0.0243(6) 0.0026(5) 0.0038(5) 0.0033(5)
C2_6 0.0296(7) 0.0269(7) 0.0341(7) 0.0000(6) 0.0150(6) -0.0021(6)
C3_6 0.0337(8) 0.0270(8) 0.0475(9) -0.0056(7) 0.0147(7) -0.0077(6)
C4_6 0.0319(7) 0.0277(8) 0.0368(8) -0.0096(6) 0.0055(6) -0.0001(6)
C5_6 0.0349(8) 0.0330(8) 0.0302(7) -0.0032(6) 0.0121(6) 0.0017(6)
C6_6 0.0238(6) 0.0266(7) 0.0307(7) -0.0001(6) 0.0106(5) -0.0016(5)
C1_7 0.0187(6) 0.0249(7) 0.0252(6) 0.0061(5) 0.0071(5) 0.0017(5)
C2_7 0.0228(6) 0.0286(8) 0.0307(7) 0.0031(6) 0.0059(5) 0.0043(6)
C3_7 0.0307(7) 0.0349(8) 0.0363(8) 0.0028(7) 0.0119(6) 0.0118(6)
C4_7 0.0209(7) 0.0425(9) 0.0393(8) 0.0122(7) 0.0112(6) 0.0106(6)
C5_7 0.0179(6) 0.0368(8) 0.0374(8) 0.0091(7) 0.0043(6) 0.0008(6)
C6_7 0.0214(6) 0.0271(7) 0.0306(7) 0.0042(6) 0.0058(5) 0.0011(5)
C1_8 0.0141(6) 0.0299(7) 0.0277(7) 0.0038(6) 0.0061(5) -0.0002(5)
C2_8 0.0308(7) 0.0288(8) 0.0346(8) 0.0050(6) 0.0005(6) -0.0050(6)
C3_8 0.0387(9) 0.0353(9) 0.0424(9) 0.0162(7) -0.0011(7) -0.0048(7)
C4_8 0.0292(7) 0.0546(11) 0.0284(8) 0.0137(7) 0.0021(6) -0.0003(7)
C5_8 0.0289(7) 0.0492(10) 0.0279(7) -0.0012(7) 0.0042(6) 0.0062(7)
C6_8 0.0247(7) 0.0364(8) 0.0285(7) 0.0010(6) 0.0052(6) 0.0068(6)
C1_9 0.0160(6) 0.0280(7) 0.0242(6) 0.0005(6) 0.0025(5) 0.0038(5)
C2_9 0.0203(6) 0.0288(8) 0.0316(7) -0.0014(6) 0.0070(5) 0.0012(5)
C3_9 0.0256(7) 0.0300(8) 0.0474(9) -0.0052(7) 0.0094(6) -0.0006(6)
C4_9 0.0314(8) 0.0342(9) 0.0495(9) -0.0144(7) 0.0088(7) 0.0047(7)
C5_9 0.0311(7) 0.0441(10) 0.0393(8) -0.0071(7) 0.0136(6) 0.0093(7)
C6_9 0.0218(6) 0.0349(8) 0.0296(7) 0.0005(6) 0.0081(5) 0.0045(6)
C1_10 0.0439(9) 0.0486(11) 0.0579(11) -0.0155(9) 0.0162(8) -0.0019(8)
C2_10 0.0349(9) 0.0445(11) 0.0732(13) -0.0024(9) 0.0159(8) -0.0026(8)
C3_10 0.0445(10) 0.0425(11) 0.0963(16) 0.0027(10) 0.0359(10) 0.0077(8)
C4_10 0.0539(11) 0.0364(10) 0.0574(11) -0.0028(8) 0.0188(9) 0.0026(8)
C5_10 0.0362(9) 0.0525(11) 0.0513(10) -0.0046(9) 0.0063(8) -0.0058(8)
C6_10 0.0361(9) 0.0610(13) 0.0680(12) -0.0153(10) 0.0178(9) -0.0009(9)

loop_
_atom_type_symbol
_atom_type_description
_atom_type_scat_dispersion_real
_atom_type_scat_dispersion_imag
_atom_type_scat_source
C C 0.0181 0.0091 'International Tables Vol C Tables 4.2.6.8 and 6.1.1.4'
H H 0.0000 0.0000 'International Tables Vol C Tables 4.2.6.8 and 6.1.1.4'
B B 0.0090 0.0039 'International Tables Vol C Tables 4.2.6.8 and 6.1.1.4'
N N 0.0311 0.0180 'International Tables Vol C Tables 4.2.6.8 and 6.1.1.4'

loop_
_exptl_crystal_face_index_h
_exptl_crystal_face_index_k
_exptl_crystal_face_index_l
_exptl_crystal_face_perp_dist
2 1 -2 0.1065
1 0 1 0.0548
-1 0 -1 0.0660
2 1 0 0.0861
-2 -1 0 0.0902
-1 -1 2 0.0947
0 1 -2 0.0697
-2 -1 -2 0.0759
-1 -2 2 0.1003
2 1 2 0.0612
0 -2 1 0.1147
-1 -1 -2 0.0677
1 1 2 0.0484
0 -2 -1 0.1124
1 -2 2 0.0882
0 2 1 0.0683
0 -1 -1 0.1047
0 1 1 0.0551
1 -1 2 0.0711
0 -1 -2 0.0894
0 1 2 0.0464
-1 1 -1 0.0813
1 -1 -2 0.0988
-1 1 2 0.0661
-2 1 -2 0.0747
0 0 -1 0.0527
0 0 1 0.0232

loop_
_geom_angle_atom_site_label_1
_geom_angle_atom_site_label_2
_geom_angle_atom_site_label_3
_geom_angle
_geom_angle_site_symmetry_1
_geom_angle_site_symmetry_3
_geom_angle_publ_flag
N1_1 B1_1 C1_1 116.59(12) . . ?
N1_1 B1_1 C1_2 121.93(11) . . ?
C1_1 B1_1 C1_2 121.22(11) . . ?
C4_1 N1_1 B1_1 120.54(11) . . ?
C4_1 N1_1 B2_1 113.96(10) . . ?
B1_1 N1_1 B2_1 123.87(11) . . ?
C2_1 C1_1 C1_3 120.31(11) . . ?
C2_1 C1_1 B1_1 118.90(11) . . ?
C1_3 C1_1 B1_1 120.41(11) . . ?
C1_1 C2_1 C3_1 120.76(11) . . ?
C1_1 C2_1 C1_4 121.09(11) . . ?
C3_1 C2_1 C1_4 118.13(11) . . ?
C4_1 C3_1 C2_1 121.03(12) . . ?
C4_1 C3_1 C1_5 119.92(11) . . ?
C2_1 C3_1 C1_5 119.05(11) . . ?
C3_1 C4_1 N1_1 121.13(11) . . ?
C3_1 C4_1 C5_1 124.88(11) . . ?
N1_1 C4_1 C5_1 113.65(10) . . ?
C6_1 C5_1 C10_1 119.41(12) . . ?
C6_1 C5_1 C4_1 120.73(11) . . ?
C10_1 C5_1 C4_1 119.46(11) . . ?
C7_1 C6_1 C5_1 120.90(12) . . ?
C7_1 C6_1 H6_1 119.5 . . ?
C5_1 C6_1 H6_1 119.5 . . ?
C8_1 C7_1 C6_1 119.52(13) . . ?
C8_1 C7_1 H7_1 120.2 . . ?
C6_1 C7_1 H7_1 120.2 . . ?
C7_1 C8_1 C9_1 120.32(12) . . ?
C7_1 C8_1 H8_1 119.8 . . ?
C9_1 C8_1 H8_1 119.8 . . ?
C8_1 C9_1 C10_1 120.81(12) . . ?
C8_1 C9_1 H9_1 119.6 . . ?
C10_1 C9_1 H9_1 119.6 . . ?
C9_1 C10_1 C5_1 119.02(12) . . ?
C9_1 C10_1 C11_1 124.77(11) . . ?
C5_1 C10_1 C11_1 116.09(11) . . ?
C1_6 C11_1 C10_1 111.37(10) . . ?
C1_6 C11_1 C12_1 114.99(11) . . ?
C10_1 C11_1 C12_1 115.51(10) . . ?
C1_6 C11_1 B2_1 111.96(10) . . ?
C10_1 C11_1 B2_1 100.06(10) . . ?
C12_1 C11_1 B2_1 101.44(10) . . ?
C13_1 C12_1 C1_7 124.64(11) . . ?
C13_1 C12_1 C11_1 113.22(11) . . ?
C1_7 C12_1 C11_1 122.06(11) . . ?
C12_1 C13_1 C1_8 125.75(11) . . ?
C12_1 C13_1 C14_1 114.58(11) . . ?
C1_8 C13_1 C14_1 119.59(11) . . ?
C1_9 C14_1 C13_1 112.82(10) . . ?
C1_9 C14_1 B2_1 112.19(11) . . ?
C13_1 C14_1 B2_1 100.88(10) . . ?
C1_9 C14_1 H14_1 110.2 . . ?
C13_1 C14_1 H14_1 110.2 . . ?
B2_1 C14_1 H14_1 110.2 . . ?
N1_1 B2_1 C14_1 132.03(12) . . ?
N1_1 B2_1 C11_1 118.01(11) . . ?
C14_1 B2_1 C11_1 109.68(11) . . ?
C2_2 C1_2 C6_2 116.56(12) . . ?
C2_2 C1_2 B1_1 122.23(12) . . ?
C6_2 C1_2 B1_1 121.05(12) . . ?
C3_2 C2_2 C1_2 121.98(14) . . ?
C3_2 C2_2 H2_2 119.0 . . ?
C1_2 C2_2 H2_2 119.0 . . ?
C4_2 C3_2 C2_2 119.81(14) . . ?
C4_2 C3_2 H3_2 120.1 . . ?
C2_2 C3_2 H3_2 120.1 . . ?
C5_2 C4_2 C3_2 119.62(13) . . ?
C5_2 C4_2 H4_2 120.2 . . ?
C3_2 C4_2 H4_2 120.2 . . ?
C4_2 C5_2 C6_2 120.31(14) . . ?
C4_2 C5_2 H5_2 119.8 . . ?
C6_2 C5_2 H5_2 119.8 . . ?
C5_2 C6_2 C1_2 121.71(14) . . ?
C5_2 C6_2 H6_2 119.1 . . ?
C1_2 C6_2 H6_2 119.1 . . ?
C2_3 C1_3 C6_3 118.54(13) . . ?
C2_3 C1_3 C1_1 120.08(13) . . ?
C6_3 C1_3 C1_1 121.38(12) . . ?
C1_3 C2_3 C3_3 120.53(16) . . ?
C1_3 C2_3 H2_3 119.7 . . ?
C3_3 C2_3 H2_3 119.7 . . ?
C4_3 C3_3 C2_3 120.49(16) . . ?
C4_3 C3_3 H3_3 119.8 . . ?
C2_3 C3_3 H3_3 119.8 . . ?
C3_3 C4_3 C5_3 119.71(14) . . ?
C3_3 C4_3 H4_3 120.1 . . ?
C5_3 C4_3 H4_3 120.1 . . ?
C4_3 C5_3 C6_3 120.06(16) . . ?
C4_3 C5_3 H5_3 120.0 . . ?
C6_3 C5_3 H5_3 120.0 . . ?
C5_3 C6_3 C1_3 120.68(15) . . ?
C5_3 C6_3 H6_3 119.7 . . ?
C1_3 C6_3 H6_3 119.7 . . ?
C2_4 C1_4 C6_4 118.76(13) . . ?
C2_4 C1_4 C2_1 121.67(13) . . ?
C6_4 C1_4 C2_1 119.55(12) . . ?
C3_4 C2_4 C1_4 120.22(15) . . ?
C3_4 C2_4 H2_4 119.9 . . ?
C1_4 C2_4 H2_4 119.9 . . ?
C4_4 C3_4 C2_4 120.32(15) . . ?
C4_4 C3_4 H3_4 119.8 . . ?
C2_4 C3_4 H3_4 119.8 . . ?
C5_4 C4_4 C3_4 119.81(14) . . ?
C5_4 C4_4 H4_4 120.1 . . ?
C3_4 C4_4 H4_4 120.1 . . ?
C4_4 C5_4 C6_4 120.10(15) . . ?
C4_4 C5_4 H5_4 120.0 . . ?
C6_4 C5_4 H5_4 120.0 . . ?
C5_4 C6_4 C1_4 120.74(14) . . ?
C5_4 C6_4 H6_4 119.6 . . ?
C1_4 C6_4 H6_4 119.6 . . ?
C6_5 C1_5 C2_5 119.10(13) . . ?
C6_5 C1_5 C3_1 119.83(13) . . ?
C2_5 C1_5 C3_1 121.07(13) . . ?
C3_5 C2_5 C1_5 120.26(16) . . ?
C3_5 C2_5 H2_5 119.9 . . ?
C1_5 C2_5 H2_5 119.9 . . ?
C4_5 C3_5 C2_5 120.23(17) . . ?
C4_5 C3_5 H3_5 119.9 . . ?
C2_5 C3_5 H3_5 119.9 . . ?
C5_5 C4_5 C3_5 120.07(15) . . ?
C5_5 C4_5 H4_5 120.0 . . ?
C3_5 C4_5 H4_5 120.0 . . ?
C4_5 C5_5 C6_5 120.00(17) . . ?
C4_5 C5_5 H5_5 120.0 . . ?
C6_5 C5_5 H5_5 120.0 . . ?
C1_5 C6_5 C5_5 120.33(15) . . ?
C1_5 C6_5 H6_5 119.8 . . ?
C5_5 C6_5 H6_5 119.8 . . ?
C2_6 C1_6 C6_6 117.78(12) . . ?
C2_6 C1_6 C11_1 119.90(11) . . ?
C6_6 C1_6 C11_1 122.27(12) . . ?
C3_6 C2_6 C1_6 121.27(13) . . ?
C3_6 C2_6 H2_6 119.4 . . ?
C1_6 C2_6 H2_6 119.4 . . ?
C2_6 C3_6 C4_6 120.45(14) . . ?
C2_6 C3_6 H3_6 119.8 . . ?
C4_6 C3_6 H3_6 119.8 . . ?
C5_6 C4_6 C3_6 118.94(14) . . ?
C5_6 C4_6 H4_6 120.5 . . ?
C3_6 C4_6 H4_6 120.5 . . ?
C4_6 C5_6 C6_6 120.64(13) . . ?
C4_6 C5_6 H5_6 119.7 . . ?
C6_6 C5_6 H5_6 119.7 . . ?
C5_6 C6_6 C1_6 120.86(13) . . ?
C5_6 C6_6 H6_6 119.6 . . ?
C1_6 C6_6 H6_6 119.6 . . ?
C2_7 C1_7 C6_7 118.18(12) . . ?
C2_7 C1_7 C12_1 122.36(12) . . ?
C6_7 C1_7 C12_1 119.43(12) . . ?
C3_7 C2_7 C1_7 120.56(13) . . ?
C3_7 C2_7 H2_7 119.7 . . ?
C1_7 C2_7 H2_7 119.7 . . ?
C4_7 C3_7 C2_7 120.36(14) . . ?
C4_7 C3_7 H3_7 119.8 . . ?
C2_7 C3_7 H3_7 119.8 . . ?
C5_7 C4_7 C3_7 119.69(13) . . ?
C5_7 C4_7 H4_7 120.2 . . ?
C3_7 C4_7 H4_7 120.2 . . ?
C4_7 C5_7 C6_7 120.15(13) . . ?
C4_7 C5_7 H5_7 119.9 . . ?
C6_7 C5_7 H5_7 119.9 . . ?
C5_7 C6_7 C1_7 120.99(14) . . ?
C5_7 C6_7 H6_7 119.5 . . ?
C1_7 C6_7 H6_7 119.5 . . ?
C2_8 C1_8 C6_8 118.24(13) . . ?
C2_8 C1_8 C13_1 120.00(13) . . ?
C6_8 C1_8 C13_1 121.74(13) . . ?
C3_8 C2_8 C1_8 120.81(15) . . ?
C3_8 C2_8 H2_8 119.6 . . ?
C1_8 C2_8 H2_8 119.6 . . ?
C4_8 C3_8 C2_8 120.20(15) . . ?
C4_8 C3_8 H3_8 119.9 . . ?
C2_8 C3_8 H3_8 119.9 . . ?
C5_8 C4_8 C3_8 119.77(14) . . ?
C5_8 C4_8 H4_8 120.1 . . ?
C3_8 C4_8 H4_8 120.1 . . ?
C4_8 C5_8 C6_8 120.29(15) . . ?
C4_8 C5_8 H5_8 119.9 . . ?
C6_8 C5_8 H5_8 119.9 . . ?
C5_8 C6_8 C1_8 120.68(14) . . ?
C5_8 C6_8 H6_8 119.7 . . ?
C1_8 C6_8 H6_8 119.7 . . ?
C6_9 C1_9 C2_9 118.14(13) . . ?
C6_9 C1_9 C14_1 121.26(12) . . ?
C2_9 C1_9 C14_1 120.54(11) . . ?
C3_9 C2_9 C1_9 121.19(13) . . ?
C3_9 C2_9 H2_9 119.4 . . ?
C1_9 C2_9 H2_9 119.4 . . ?
C2_9 C3_9 C4_9 120.13(15) . . ?
C2_9 C3_9 H3_9 119.9 . . ?
C4_9 C3_9 H3_9 119.9 . . ?
C5_9 C4_9 C3_9 119.41(15) . . ?
C5_9 C4_9 H4_9 120.3 . . ?
C3_9 C4_9 H4_9 120.3 . . ?
C6_9 C5_9 C4_9 120.43(14) . . ?
C6_9 C5_9 H5_9 119.8 . . ?
C4_9 C5_9 H5_9 119.8 . . ?
C5_9 C6_9 C1_9 120.67(14) . . ?
C5_9 C6_9 H6_9 119.7 . . ?
C1_9 C6_9 H6_9 119.7 . . ?
C2_10 C1_10 C6_10 119.68(18) . . ?
C2_10 C1_10 H1_10 120.2 . . ?
C6_10 C1_10 H1_10 120.2 . . ?
C1_10 C2_10 C3_10 119.65(17) . . ?
C1_10 C2_10 H2_10 120.2 . . ?
C3_10 C2_10 H2_10 120.2 . . ?
C4_10 C3_10 C2_10 120.62(17) . . ?
C4_10 C3_10 H3_10 119.7 . . ?
C2_10 C3_10 H3_10 119.7 . . ?
C5_10 C4_10 C3_10 119.65(18) . . ?
C5_10 C4_10 H4_10 120.2 . . ?
C3_10 C4_10 H4_10 120.2 . . ?
C4_10 C5_10 C6_10 119.94(17) . . ?
C4_10 C5_10 H5_10 120.0 . . ?
C6_10 C5_10 H5_10 120.0 . . ?
C5_10 C6_10 C1_10 120.45(17) . . ?
C5_10 C6_10 H6_10 119.8 . . ?
C1_10 C6_10 H6_10 119.8 . . ?

loop_
_geom_bond_atom_site_label_1
_geom_bond_atom_site_label_2
_geom_bond_distance
_geom_bond_site_symmetry_2
_geom_bond_publ_flag
B1_1 N1_1 1.4462(17) . ?
B1_1 C1_1 1.5321(19) . ?
B1_1 C1_2 1.5782(19) . ?
N1_1 C4_1 1.4171(16) . ?
N1_1 B2_1 1.4502(18) . ?
C1_1 C2_1 1.3740(18) . ?
C1_1 C1_3 1.4964(17) . ?
C2_1 C3_1 1.4524(17) . ?
C2_1 C1_4 1.4967(18) . ?
C3_1 C4_1 1.3631(18) . ?
C3_1 C1_5 1.4948(18) . ?
C4_1 C5_1 1.4975(17) . ?
C5_1 C6_1 1.3930(19) . ?
C5_1 C10_1 1.4088(18) . ?
C6_1 C7_1 1.3896(19) . ?
C6_1 H6_1 0.9500 . ?
C7_1 C8_1 1.384(2) . ?
C7_1 H7_1 0.9500 . ?
C8_1 C9_1 1.386(2) . ?
C8_1 H8_1 0.9500 . ?
C9_1 C10_1 1.3934(18) . ?
C9_1 H9_1 0.9500 . ?
C10_1 C11_1 1.5283(18) . ?
C11_1 C1_6 1.5276(18) . ?
C11_1 C12_1 1.5342(17) . ?
C11_1 B2_1 1.5885(18) . ?
C12_1 C13_1 1.3480(18) . ?
C12_1 C1_7 1.4925(17) . ?
C13_1 C1_8 1.4899(18) . ?
C13_1 C14_1 1.5352(17) . ?
C14_1 C1_9 1.5205(19) . ?
C14_1 B2_1 1.5813(19) . ?
C14_1 H14_1 1.0000 . ?
C1_2 C2_2 1.398(2) . ?
C1_2 C6_2 1.3978(19) . ?
C2_2 C3_2 1.388(2) . ?
C2_2 H2_2 0.9500 . ?
C3_2 C4_2 1.383(2) . ?
C3_2 H3_2 0.9500 . ?
C4_2 C5_2 1.376(2) . ?
C4_2 H4_2 0.9500 . ?
C5_2 C6_2 1.387(2) . ?
C5_2 H5_2 0.9500 . ?
C6_2 H6_2 0.9500 . ?
C1_3 C2_3 1.390(2) . ?
C1_3 C6_3 1.391(2) . ?
C2_3 C3_3 1.388(2) . ?
C2_3 H2_3 0.9500 . ?
C3_3 C4_3 1.376(3) . ?
C3_3 H3_3 0.9500 . ?
C4_3 C5_3 1.382(3) . ?
C4_3 H4_3 0.9500 . ?
C5_3 C6_3 1.391(2) . ?
C5_3 H5_3 0.9500 . ?
C6_3 H6_3 0.9500 . ?
C1_4 C2_4 1.392(2) . ?
C1_4 C6_4 1.393(2) . ?
C2_4 C3_4 1.390(2) . ?
C2_4 H2_4 0.9500 . ?
C3_4 C4_4 1.384(3) . ?
C3_4 H3_4 0.9500 . ?
C4_4 C5_4 1.378(2) . ?
C4_4 H4_4 0.9500 . ?
C5_4 C6_4 1.386(2) . ?
C5_4 H5_4 0.9500 . ?
C6_4 H6_4 0.9500 . ?
C1_5 C6_5 1.390(2) . ?
C1_5 C2_5 1.389(2) . ?
C2_5 C3_5 1.386(2) . ?
C2_5 H2_5 0.9500 . ?
C3_5 C4_5 1.381(3) . ?
C3_5 H3_5 0.9500 . ?
C4_5 C5_5 1.376(3) . ?
C4_5 H4_5 0.9500 . ?
C5_5 C6_5 1.391(2) . ?
C5_5 H5_5 0.9500 . ?
C6_5 H6_5 0.9500 . ?
C1_6 C2_6 1.3916(19) . ?
C1_6 C6_6 1.3944(18) . ?
C2_6 C3_6 1.379(2) . ?
C2_6 H2_6 0.9500 . ?
C3_6 C4_6 1.385(2) . ?
C3_6 H3_6 0.9500 . ?
C4_6 C5_6 1.383(2) . ?
C4_6 H4_6 0.9500 . ?
C5_6 C6_6 1.383(2) . ?
C5_6 H5_6 0.9500 . ?
C6_6 H6_6 0.9500 . ?
C1_7 C2_7 1.395(2) . ?
C1_7 C6_7 1.3992(19) . ?
C2_7 C3_7 1.3930(19) . ?
C2_7 H2_7 0.9500 . ?
C3_7 C4_7 1.384(2) . ?
C3_7 H3_7 0.9500 . ?
C4_7 C5_7 1.381(2) . ?
C4_7 H4_7 0.9500 . ?
C5_7 C6_7 1.3874(19) . ?
C5_7 H5_7 0.9500 . ?
C6_7 H6_7 0.9500 . ?
C1_8 C2_8 1.391(2) . ?
C1_8 C6_8 1.396(2) . ?
C2_8 C3_8 1.388(2) . ?
C2_8 H2_8 0.9500 . ?
C3_8 C4_8 1.381(2) . ?
C3_8 H3_8 0.9500 . ?
C4_8 C5_8 1.377(2) . ?
C4_8 H4_8 0.9500 . ?
C5_8 C6_8 1.388(2) . ?
C5_8 H5_8 0.9500 . ?
C6_8 H6_8 0.9500 . ?
C1_9 C6_9 1.3946(19) . ?
C1_9 C2_9 1.397(2) . ?
C2_9 C3_9 1.379(2) . ?
C2_9 H2_9 0.9500 . ?
C3_9 C4_9 1.388(2) . ?
C3_9 H3_9 0.9500 . ?
C4_9 C5_9 1.386(2) . ?
C4_9 H4_9 0.9500 . ?
C5_9 C6_9 1.386(2) . ?
C5_9 H5_9 0.9500 . ?
C6_9 H6_9 0.9500 . ?
C1_10 C2_10 1.369(2) . ?
C1_10 C6_10 1.380(3) . ?
C1_10 H1_10 0.9500 . ?
C2_10 C3_10 1.379(3) . ?
C2_10 H2_10 0.9500 . ?
C3_10 C4_10 1.374(3) . ?
C3_10 H3_10 0.9500 . ?
C4_10 C5_10 1.369(3) . ?
C4_10 H4_10 0.9500 . ?
C5_10 C6_10 1.374(3) . ?
C5_10 H5_10 0.9500 . ?
C6_10 H6_10 0.9500 . ?
